data_4321369
loop_
_publ_author_name
'Ichiro Ino'
'Jian Chu Zhong'
'Megumu Munakata'
'Takayoshi Kuroda-Sowa'
'Masahiko Maekawa'
'Yusaku Suenaga'
'Yoshinobu Kitamori'

_publ_section_title
;
 2-D Interwoven and 3-D 5-fold Interpenetrating Silver(I) Complexes of
 1-(Isocyanidomethyl)-1H-benzotriazole and
 1,3-Bis(dicyanomethylidene)indan
;
_journal_name_full 'Inorganic Chemistry'
_journal_page_first 4273
_journal_page_last 4279
_journal_paper_doi 10.1021/ic000459u
_journal_volume 39
_journal_year 2000
_chemical_formula_moiety 'C2 H2 Ag Cl I N O4 '
_chemical_formula_sum 'C2 H2 Ag Cl I N O4'
_chemical_formula_weight 374.27
_space_group_IT_number 29
_symmetry_cell_setting orthorhombic
_symmetry_Int_Tables_number 29
_symmetry_space_group_name_Hall 'P 2c -2ac'
_symmetry_space_group_name_H-M 'P c a 21'
_cell_angle_alpha 90
_cell_angle_beta 90
_cell_angle_gamma 90
_cell_formula_units_Z 4
_cell_length_a 14.503(1)
_cell_length_b 5.104(2)
_cell_length_c 10.2019(9)
_cell_measurement_reflns_used 890
_cell_measurement_temperature 295.2
_cell_measurement_theta_max 27.5
_cell_volume 755.2(3)
_computing_data_reduction 'teXsan Ver. 1.10'
_computing_publication_material 'teXsan Ver. 1.10'
_computing_structure_refinement 'teXsan Ver. 1.10'
_computing_structure_solution SIR92
_diffrn_measured_fraction_theta_full 0.9716
_diffrn_measured_fraction_theta_max 0.9716
_diffrn_measurement_device_type 'Quantum CCD/Rigaku AFC7'
_diffrn_measurement_method \w
_diffrn_radiation_type 'Mo K\a'
_diffrn_radiation_wavelength 0.7107
_diffrn_reflns_av_R_equivalents 0.018
_diffrn_reflns_limit_h_max 18
_diffrn_reflns_limit_h_min 0
_diffrn_reflns_limit_k_max 6
_diffrn_reflns_limit_k_min 0
_diffrn_reflns_limit_l_max 13
_diffrn_reflns_limit_l_min 0
_diffrn_reflns_number 890
_diffrn_reflns_theta_full 27.50
_diffrn_reflns_theta_max 27.50
_exptl_absorpt_coefficient_mu 7.061
_exptl_absorpt_correction_T_max 0.244
_exptl_absorpt_correction_T_min 0.244
_exptl_absorpt_correction_type multi-scan
_exptl_absorpt_process_details '(Jacobson, 1998)'
_exptl_crystal_colour colorless
_exptl_crystal_density_diffrn 3.292
_exptl_crystal_density_method 'not measured'
_exptl_crystal_description brick
_exptl_crystal_size_max 0.200
_exptl_crystal_size_mid 0.200
_exptl_crystal_size_min 0.200
_refine_diff_density_max 2.02
_refine_diff_density_min -2.99
_refine_ls_extinction_method none
_refine_ls_goodness_of_fit_ref 2.618
_refine_ls_hydrogen_treatment noref
_refine_ls_number_parameters 92
_refine_ls_number_reflns 890
_refine_ls_R_factor_gt 0.0460
_refine_ls_shift/su_max 0.0004
_refine_ls_structure_factor_coef Fsqd
_refine_ls_weighting_details 'w = 1/[\s^2^(Fo^2^) + (0.06000(Max(Fo^2^,0) + 2Fc^2^)/3)^2^]'
_refine_ls_weighting_scheme calc
_refine_ls_wR_factor_ref 0.1589
_reflns_number_gt 878
_reflns_number_total 890
_reflns_threshold_expression F^2^>2.0\s(F^2^)
_cod_data_source_file ic000459u_1.cif
_cod_data_source_block '[Ag(L1)(ClO4)]n(1)'
_cod_original_sg_symbol_H-M 'P c a 21 '
_cod_original_formula_sum 'C2 H2 Ag Cl I N O4 '
_cod_database_code 4321369

loop_
_symmetry_equiv_pos_as_xyz
x,y,z
-x,-y,1/2+z
1/2-x,y,1/2+z
1/2+x,-y,z

loop_
_atom_site_label
_atom_site_type_symbol
_atom_site_fract_x
_atom_site_fract_y
_atom_site_fract_z
_atom_site_U_iso_or_equiv
_atom_site_adp_type
_atom_site_occupancy
_atom_site_calc_flag
_atom_site_refinement_flags
_atom_site_disorder_assembly
_atom_site_disorder_group
I(1) I -0.08279(4) 0.7821(2) 0.318(9) 0.0628(2) Uani 1.00 d . . .
Ag(1) Ag 0.24350(4) 0.1747(1) 0.422(9) 0.0461(2) Uani 1.00 d . . .
Cl(1) Cl 0.2955(1) -0.2892(2) 0.663(9) 0.0321(4) Uani 1.00 d . . .
O(1) O 0.2139(5) -0.166(1) 0.613(9) 0.052(2) Uani 1.00 d . . .
O(2) O 0.3081(9) -0.228(1) 0.796(9) 0.079(3) Uani 1.00 d . . .
O(3) O 0.2912(5) -0.5674(9) 0.649(9) 0.048(1) Uani 1.00 d . . .
O(4) O 0.3735(7) -0.203(2) 0.590(9) 0.089(4) Uani 1.00 d . . .
N(1) N 0.1018(5) 0.317(1) 0.463(9) 0.043(2) Uani 1.00 d . . .
C(1) C 0.0552(5) 0.487(1) 0.474(9) 0.032(1) Uani 1.00 d . . .
C(2) C -0.0058(6) 0.716(1) 0.495(9) 0.036(2) Uani 1.00 d . . .
H(1) H 0.0300 0.8658 0.5460 0.0430 Uiso 1.00 calc . . .
H(2) H -0.0472 0.6808 0.5961 0.0430 Uiso 1.00 calc . . .

loop_
_atom_site_aniso_label
_atom_site_aniso_U_11
_atom_site_aniso_U_22
_atom_site_aniso_U_33
_atom_site_aniso_U_12
_atom_site_aniso_U_13
_atom_site_aniso_U_23
I(1) 0.0345(4) 0.1211(6) 0.0328(4) 0.0201(3) 0.0019(2) 0.0145(4)
Ag(1) 0.0301(3) 0.0533(3) 0.0548(4) 0.0004(2) 0.0046(3) -0.0047(3)
Cl(1) 0.041(1) 0.0251(5) 0.0305(8) 0.0019(5) -0.0037(7) -0.0015(6)
O(1) 0.042(3) 0.060(3) 0.055(4) 0.014(2) -0.015(3) 0.003(3)
O(2) 0.142(9) 0.060(3) 0.037(3) 0.046(5) -0.039(5) -0.019(3)
O(3) 0.060(3) 0.025(1) 0.059(3) -0.004(2) 0.004(3) -0.006(2)
O(4) 0.047(5) 0.078(5) 0.14(1) -0.020(3) 0.058(6) 0.007(5)
N(1) 0.031(2) 0.034(2) 0.065(5) 0.007(2) 0.004(3) 0.007(3)
C(1) 0.028(3) 0.027(2) 0.041(3) -0.002(2) -0.009(2) 0.009(2)
C(2) 0.034(4) 0.032(2) 0.041(3) 0.008(2) -0.012(3) 0.001(3)

loop_
_atom_type_symbol
_atom_type_description
_atom_type_scat_dispersion_real
_atom_type_scat_dispersion_imag
_atom_type_scat_source
I I -0.474 1.812
;International Tables for Crystallography
(1992, Vol. C, Tables 4.2.6.8 and 6.1.1.1)
;
Ag Ag -0.897 1.101
;International Tables for Crystallography
(1992, Vol. C, Tables 4.2.6.8 and 6.1.1.1)
;
Cl Cl 0.148 0.159
;International Tables for Crystallography
(1992, Vol. C, Tables 4.2.6.8 and 6.1.1.1)
;
O O 0.011 0.006
;International Tables for Crystallography
(1992, Vol. C, Tables 4.2.6.8 and 6.1.1.1)
;
N N 0.006 0.003
;International Tables for Crystallography
(1992, Vol. C, Tables 4.2.6.8 and 6.1.1.1)
;
C C 0.003 0.002
;International Tables for Crystallography
(1992, Vol. C, Tables 4.2.6.8 and 6.1.1.1)
;
H H 0.000 0.000
;International Tables for Crystallography
(1992, Vol. C, Table 6.1.1.2)
;

loop_
_geom_angle_atom_site_label_1
_geom_angle_atom_site_label_2
_geom_angle_atom_site_label_3
_geom_angle
_geom_angle_site_symmetry_1
_geom_angle_site_symmetry_2
_geom_angle_site_symmetry_3
_geom_angle_publ_flag
Ag(1) I(1) C(2) 99.5(4) . 4_465 1_555 yes
I(1) Ag(1) O(1) 119.1(3) . 4_565 1_555 yes
I(1) Ag(1) O(2) 98.1(4) . 4_565 3_554 yes
I(1) Ag(1) N(1) 154.0(3) . 4_565 1_555 yes
O(1) Ag(1) O(2) 78.0(4) . 1_555 3_554 yes
O(1) Ag(1) N(1) 85.6(5) . 1_555 1_555 yes
O(2) Ag(1) N(1) 95.0(6) . 3_554 1_555 yes
O(1) Cl(1) O(2) 110.6(9) . 1_555 1_555 yes
O(1) Cl(1) O(3) 111.6(7) . 1_555 1_555 yes
O(1) Cl(1) O(4) 109(1) . 1_555 1_555 yes
O(2) Cl(1) O(3) 108.6(7) . 1_555 1_555 yes
O(2) Cl(1) O(4) 109(1) . 1_555 1_555 yes
O(3) Cl(1) O(4) 107.0(8) . 1_555 1_555 yes
Ag(1) O(1) Cl(1) 114.6(7) . 1_555 1_555 yes
Ag(1) O(2) Cl(1) 129.1(7) . 3_555 1_555 yes
Ag(1) N(1) C(1) 147.2(10) . 1_555 1_555 yes
N(1) C(1) C(2) 177(1) . 1_555 1_555 yes
I(1) C(2) C(1) 108.4(8) . 1_555 1_555 yes

loop_
_geom_bond_atom_site_label_1
_geom_bond_atom_site_label_2
_geom_bond_distance
_geom_bond_site_symmetry_1
_geom_bond_site_symmetry_2
_geom_bond_publ_flag
I(1) Ag(1) 2.743(2) . 4_465 yes
I(1) C(2) 2.15(1) . . yes
Ag(1) O(1) 2.65(1) . . yes
Ag(1) O(2) 2.53(1) . 3_554 yes
Ag(1) N(1) 2.22(1) . . yes
Cl(1) O(1) 1.43(1) . . yes
Cl(1) O(2) 1.41(1) . . yes
Cl(1) O(3) 1.428(7) . . yes
Cl(1) O(4) 1.42(1) . . yes
N(1) C(1) 1.11(2) . . yes
C(1) C(2) 1.48(1) . . yes

loop_
_geom_contact_atom_site_label_1
_geom_contact_atom_site_label_2
_geom_contact_distance
_geom_contact_site_symmetry_1
_geom_contact_site_symmetry_2
_geom_contact_publ_flag
I(1) Ag(1) 2.743(2) . 4_465 ?
Ag(1) O(1) 2.65(1) . . ?
Ag(1) O(2) 2.53(1) . 3_554 ?
I(1) O(1) 3.44(1) . 2_564 ?
Ag(1) O(3) 2.76(1) . 1_565 ?
Ag(1) O(3) 3.12(1) . 3_564 ?
Ag(1) O(2) 3.39(2) . 3_564 ?
O(1) C(1) 3.23(2) . 1_545 ?
O(1) O(3) 3.27(1) . 1_565 ?
O(1) N(1) 3.46(2) . 1_545 ?
O(1) C(2) 3.46(2) . 1_545 ?
O(2) C(1) 3.06(2) . 3_545 ?
O(2) N(1) 3.17(2) . 3_545 ?
O(2) N(1) 3.51(2) . 3_555 ?
O(2) C(2) 3.52(2) . 3_545 ?
O(3) N(1) 3.39(2) . 1_545 ?
O(3) C(2) 3.42(2) . 4_555 ?
O(3) O(4) 3.51(2) . 1_545 ?
O(4) C(2) 3.19(2) . 4_565 ?
O(4) C(1) 3.23(2) . 4_555 ?
O(4) C(2) 3.29(2) . 4_555 ?
O(4) N(1) 3.60(2) . 4_555 ?
N(1) C(2) 3.45(2) . 1_545 ?

loop_
_geom_torsion_atom_site_label_1
_geom_torsion_atom_site_label_2
_geom_torsion_atom_site_label_3
_geom_torsion_atom_site_label_4
_geom_torsion
_geom_torsion_site_symmetry_1
_geom_torsion_site_symmetry_2
_geom_torsion_site_symmetry_3
_geom_torsion_site_symmetry_4
_geom_torsion_publ_flag
I(1) C(2) C(1) N(1) -177(29) 1_555 1_555 1_555 1_555 yes
Ag(1) O(1) Cl(1) O(2) 117(1) 1_555 1_555 1_555 1_555 yes
Ag(1) O(1) Cl(1) O(3) -121.1(7) 1_555 1_555 1_555 1_555 yes
Ag(1) O(1) Cl(1) O(4) -2(1) 1_555 1_555 1_555 1_555 yes
Ag(1) N(1) C(1) C(2) -84(30) 1_555 1_555 1_555 1_555 yes
Cl(1) O(1) Ag(1) O(2) 99.9(9) 1_555 1_555 1_555 3_554 yes
Cl(1) O(1) Ag(1) N(1) -164.0(8) 1_555 1_555 1_555 1_555 yes
O(1) Ag(1) N(1) C(1) 139(2) 1_555 1_555 1_555 1_555 yes
